data_2202949
loop_
_publ_author_name
'Hansen, Lars Kr.'

_publ_section_title Pentacarbonyl[ethoxy(2-ethoxy-4,5-diphenyl-1,3-cyclopentadienyl)carbene]chromium(0)
_journal_issue 9
_journal_name_full 'Acta Crystallographica Section E'
_journal_page_first m703
_journal_page_last m704
_journal_paper_doi 10.1107/S1600536803017082
_journal_volume 59
_journal_year 2003
_chemical_formula_iupac '[Cr (C22 H23 O2) (C O)5]'
_chemical_formula_moiety 'C27 H22 Cr O7'
_chemical_formula_sum 'C27 H22 Cr O7'
_chemical_formula_weight 510.45
_chemical_name_systematic ?
_space_group_IT_number 33
_symmetry_cell_setting orthorhombic
_symmetry_space_group_name_Hall 'P -2n -2ac'
_symmetry_space_group_name_H-M 'P c 21 n'
_atom_sites_solution_hydrogens geom
_atom_sites_solution_primary direct
_atom_sites_solution_secondary difmap
_audit_creation_method SHELXL-97
_cell_angle_alpha 90.00
_cell_angle_beta 90.00
_cell_angle_gamma 90.00
_cell_formula_units_Z 4
_cell_length_a 10.174(4)
_cell_length_b 12.653(3)
_cell_length_c 19.559(9)
_cell_measurement_reflns_used 3
_cell_measurement_temperature 298(2)
_cell_measurement_theta_max 16
_cell_measurement_theta_min 12
_cell_volume 2517.9(16)
_computing_cell_refinement 'CELDIM in CAD-4-PC Software'
_computing_data_collection 'CAD-4-PC Software (Enraf-Nonius, 1992)'
_computing_data_reduction 'XCAD4 (McArdle & Higgins, 1995)'
_computing_molecular_graphics 'ORTEX (McArdle, 1995)'
_computing_publication_material 'OSCAIL (Version 8; McArdle, 1993)'
_computing_structure_refinement 'SHELXL97 (Sheldrick, 1997)'
_computing_structure_solution 'SHELXS97 (Sheldrick, 1997)'
_diffrn_ambient_temperature 298(2)
_diffrn_measured_fraction_theta_full 0.999
_diffrn_measured_fraction_theta_max 0.999
_diffrn_measurement_device_type 'Enraf-Nonius CAD-4'
_diffrn_measurement_method \w-2\q
_diffrn_radiation_monochromator graphite
_diffrn_radiation_source 'fine-focus sealed tube'
_diffrn_radiation_type MoK\a
_diffrn_radiation_wavelength 0.71069
_diffrn_reflns_av_R_equivalents 0.0000
_diffrn_reflns_av_sigmaI/netI 0.0346
_diffrn_reflns_limit_h_max 12
_diffrn_reflns_limit_h_min 0
_diffrn_reflns_limit_k_max 14
_diffrn_reflns_limit_k_min 0
_diffrn_reflns_limit_l_max 23
_diffrn_reflns_limit_l_min 0
_diffrn_reflns_number 2315
_diffrn_reflns_theta_full 25.00
_diffrn_reflns_theta_max 25.00
_diffrn_reflns_theta_min 2.08
_diffrn_standards_decay_% 5
_diffrn_standards_interval_time 120
_diffrn_standards_number 3
_exptl_absorpt_coefficient_mu 0.498
_exptl_absorpt_correction_T_max 0.8258
_exptl_absorpt_correction_T_min 0.7221
_exptl_absorpt_correction_type refdelf
_exptl_absorpt_process_details '(DIFABS; Walker & Stuart, 1983)'
_exptl_crystal_colour 'dark red'
_exptl_crystal_density_diffrn 1.347
_exptl_crystal_density_method 'not measured'
_exptl_crystal_description block
_exptl_crystal_F_000 1056
_exptl_crystal_size_max 0.70
_exptl_crystal_size_mid 0.50
_exptl_crystal_size_min 0.40
_refine_diff_density_max 0.235
_refine_diff_density_min -0.230
_refine_ls_abs_structure_details 'Flack (1983)'
_refine_ls_abs_structure_Flack 0.02(3)
_refine_ls_extinction_method none
_refine_ls_goodness_of_fit_ref 0.999
_refine_ls_hydrogen_treatment constr
_refine_ls_matrix_type full
_refine_ls_number_parameters 318
_refine_ls_number_reflns 2315
_refine_ls_number_restraints 1
_refine_ls_restrained_S_all 0.999
_refine_ls_R_factor_all 0.0624
_refine_ls_R_factor_gt 0.0382
_refine_ls_shift/su_max 0.005
_refine_ls_shift/su_mean 0.001
_refine_ls_structure_factor_coef Fsqd
_refine_ls_weighting_details 'calc w = 1/[\s^2^(Fo^2^)+(0.1P)^2^] where P = (Fo^2^+2Fc^2^)/3'
_refine_ls_weighting_scheme calc
_refine_ls_wR_factor_gt 0.1015
_refine_ls_wR_factor_ref 0.1132
_reflns_number_gt 1658
_reflns_number_total 2315
_reflns_threshold_expression I>2\s(I)
_cod_data_source_file wn6168.cif
_cod_data_source_block I
_cod_database_code 2202949
_cod_database_fobs_code 2202949

loop_
_symmetry_equiv_pos_as_xyz
'x, y, z'
'-x, y+1/2, -z'
'-x+1/2, y, z+1/2'
'x+1/2, y+1/2, -z+1/2'

loop_
_atom_site_label
_atom_site_fract_x
_atom_site_fract_y
_atom_site_fract_z
_atom_site_U_iso_or_equiv
_atom_site_adp_type
_atom_site_calc_flag
_atom_site_refinement_flags
_atom_site_occupancy
_atom_site_disorder_assembly
_atom_site_disorder_group
_atom_site_type_symbol
Cr1 0.34713(6) 0.56523(7) 0.02679(4) 0.0489(2) Uani d . 1 . . Cr
O1 0.4667(5) 0.5881(6) -0.1125(3) 0.112(2) Uani d . 1 . . O
O7 0.0140(3) 0.5384(3) 0.02193(17) 0.0581(11) Uani d . 1 . . O
O6 0.2993(3) 0.5431(3) 0.18310(16) 0.0532(9) Uani d . 1 . . O
O2 0.1561(5) 0.7383(5) -0.0124(3) 0.0913(17) Uani d . 1 . . O
O3 0.1965(5) 0.3841(5) -0.0374(3) 0.0949(16) Uani d . 1 . . O
O5 0.5250(5) 0.7472(4) 0.0674(3) 0.0905(15) Uani d . 1 . . O
O4 0.5598(6) 0.4069(5) 0.0578(4) 0.117(2) Uani d . 1 . . O
C1 0.4208(6) 0.5809(6) -0.0581(3) 0.0715(17) Uani d . 1 . . C
C2 0.2223(6) 0.6716(5) 0.0032(3) 0.0541(14) Uani d . 1 . . C
C3 0.2498(6) 0.4536(6) -0.0116(3) 0.0622(16) Uani d . 1 . . C
C4 0.4780(6) 0.4666(6) 0.0491(4) 0.0738(19) Uani d . 1 . . C
C5 0.4571(6) 0.6772(6) 0.0566(3) 0.0616(16) Uani d . 1 . . C
C6 0.2478(4) 0.5396(3) 0.1201(2) 0.0427(11) Uani d . 1 . . C
C7 0.4315(5) 0.5753(7) 0.1986(3) 0.0716(16) Uani d . 1 . . C
H7A 0.4429 0.6500 0.1893 0.093 Uiso calc R 1 . . H
H7B 0.4938 0.5359 0.1711 0.093 Uiso calc R 1 . . H
C8 0.4523(6) 0.5531(8) 0.2725(3) 0.097(2) Uani d . 1 . . C
H8A 0.3939 0.5961 0.2991 0.136 Uiso calc R 1 . . H
H8B 0.5416 0.5692 0.2845 0.136 Uiso calc R 1 . . H
H8C 0.4350 0.4799 0.2814 0.136 Uiso calc R 1 . . H
C9 0.1164(4) 0.5013(4) 0.1291(2) 0.0384(10) Uani d . 1 . . C
C10 0.0131(4) 0.4986(4) 0.0845(3) 0.0413(11) Uani d . 1 . . C
C11 -0.1019(6) 0.5310(6) -0.0217(3) 0.0675(18) Uani d . 1 . . C
H11A -0.1431 0.4625 -0.0156 0.088 Uiso calc R 1 . . H
H11B -0.0758 0.5374 -0.0692 0.088 Uiso calc R 1 . . H
C12 -0.1975(8) 0.6160(8) -0.0045(5) 0.101(3) Uani d . 1 . . C
H12A -0.2380 0.6007 0.0387 0.142 Uiso calc R 1 . . H
H12B -0.2638 0.6197 -0.0393 0.142 Uiso calc R 1 . . H
H12C -0.1524 0.6825 -0.0017 0.142 Uiso calc R 1 . . H
C13 -0.1004(4) 0.4499(4) 0.1160(2) 0.0456(11) Uani d . 1 . . C
H13 -0.1810 0.4391 0.0946 0.059 Uiso calc R 1 . . H
C14 -0.0721(4) 0.4230(4) 0.1802(2) 0.0409(11) Uani d . 1 . . C
C15 0.0695(4) 0.4523(4) 0.1960(2) 0.0382(10) Uani d . 1 . . C
H15 0.0704 0.5066 0.2317 0.050 Uiso calc R 1 . . H
C16 0.1496(4) 0.3586(4) 0.2199(2) 0.0388(11) Uani d . 1 . . C
C17 0.1874(5) 0.2810(4) 0.1730(3) 0.0528(14) Uani d . 1 . . C
H17 0.1632 0.2872 0.1274 0.069 Uiso calc R 1 . . H
C18 0.2607(6) 0.1951(5) 0.1942(4) 0.0680(16) Uani d . 1 . . C
H18 0.2874 0.1447 0.1626 0.088 Uiso calc R 1 . . H
C19 0.2941(5) 0.1840(5) 0.2616(4) 0.0660(16) Uani d . 1 . . C
H19 0.3408 0.1248 0.2759 0.086 Uiso calc R 1 . . H
C20 0.2592(6) 0.2595(5) 0.3077(3) 0.0639(15) Uani d . 1 . . C
H20 0.2839 0.2529 0.3533 0.083 Uiso calc R 1 . . H
C21 0.1872(5) 0.3458(5) 0.2867(3) 0.0535(14) Uani d . 1 . . C
H21 0.1634 0.3967 0.3187 0.070 Uiso calc R 1 . . H
C22 -0.1636(4) 0.3750(4) 0.2296(3) 0.0458(12) Uani d . 1 . . C
C23 -0.2683(5) 0.3150(5) 0.2059(3) 0.0597(15) Uani d . 1 . . C
H23 -0.2767 0.3012 0.1594 0.078 Uiso calc R 1 . . H
C24 -0.3597(7) 0.2760(6) 0.2513(4) 0.078(2) Uani d . 1 . . C
H24 -0.4311 0.2379 0.2348 0.102 Uiso calc R 1 . . H
C25 -0.3478(6) 0.2920(6) 0.3204(4) 0.081(2) Uani d . 1 . . C
H25 -0.4095 0.2645 0.3506 0.105 Uiso calc R 1 . . H
C26 -0.2429(6) 0.3493(6) 0.3439(4) 0.0744(19) Uani d . 1 . . C
H26 -0.2336 0.3605 0.3907 0.097 Uiso calc R 1 . . H
C27 -0.1498(5) 0.3914(5) 0.2990(3) 0.0552(13) Uani d . 1 . . C
H27 -0.0790 0.4301 0.3157 0.072 Uiso calc R 1 . . H

loop_
_atom_site_aniso_label
_atom_site_aniso_U_11
_atom_site_aniso_U_22
_atom_site_aniso_U_33
_atom_site_aniso_U_12
_atom_site_aniso_U_13
_atom_site_aniso_U_23
Cr1 0.0290(3) 0.0553(4) 0.0624(4) -0.0020(4) 0.0045(3) 0.0004(5)
O1 0.102(4) 0.142(6) 0.091(3) -0.022(4) 0.043(3) -0.008(3)
O7 0.0302(15) 0.084(3) 0.060(2) -0.0041(17) -0.0077(15) 0.017(2)
O6 0.0316(15) 0.070(3) 0.0582(19) -0.0088(17) -0.0100(14) 0.0044(18)
O2 0.075(3) 0.072(3) 0.127(4) 0.011(3) -0.014(3) 0.031(3)
O3 0.079(3) 0.084(4) 0.122(4) -0.020(3) 0.010(3) -0.043(3)
O5 0.069(3) 0.090(3) 0.113(4) -0.037(3) -0.003(3) 0.005(3)
O4 0.084(4) 0.122(5) 0.146(5) 0.049(4) -0.034(3) -0.024(4)
C1 0.054(3) 0.082(5) 0.078(4) -0.011(3) 0.023(3) -0.002(4)
C2 0.044(3) 0.057(4) 0.062(3) -0.009(3) -0.001(3) 0.006(3)
C3 0.052(4) 0.068(4) 0.067(4) 0.001(3) 0.014(3) -0.007(3)
C4 0.045(4) 0.079(5) 0.097(5) 0.009(3) -0.009(4) -0.009(4)
C5 0.041(3) 0.072(4) 0.072(4) -0.010(3) 0.004(3) 0.003(3)
C6 0.033(2) 0.031(2) 0.064(3) 0.0046(18) -0.004(2) 0.003(2)
C7 0.041(3) 0.086(4) 0.088(4) -0.016(3) -0.018(3) 0.007(4)
C8 0.062(3) 0.128(6) 0.101(5) -0.026(5) -0.038(3) 0.018(5)
C9 0.025(2) 0.036(2) 0.054(3) 0.0016(19) -0.0008(19) 0.003(2)
C10 0.026(2) 0.044(3) 0.054(3) 0.005(2) 0.000(2) 0.003(2)
C11 0.045(3) 0.093(5) 0.064(3) -0.010(3) -0.019(3) 0.008(3)
C12 0.072(5) 0.114(6) 0.118(6) 0.021(5) -0.012(5) 0.034(5)
C13 0.026(2) 0.058(3) 0.053(3) -0.001(2) -0.009(2) 0.001(2)
C14 0.027(2) 0.035(2) 0.061(3) 0.0058(19) 0.002(2) -0.006(2)
C15 0.028(2) 0.043(2) 0.044(2) 0.008(2) -0.0035(19) 0.000(2)
C16 0.022(2) 0.044(3) 0.050(3) 0.001(2) 0.002(2) 0.005(2)
C17 0.049(3) 0.048(3) 0.061(3) 0.018(3) -0.001(3) -0.004(3)
C18 0.067(4) 0.057(4) 0.080(4) 0.020(3) 0.004(3) -0.008(3)
C19 0.039(3) 0.055(4) 0.103(5) 0.015(3) 0.004(3) 0.018(4)
C20 0.052(3) 0.077(4) 0.062(3) 0.014(3) -0.008(3) 0.014(3)
C21 0.046(3) 0.062(4) 0.053(3) 0.014(3) -0.004(2) 0.002(3)
C22 0.026(2) 0.048(3) 0.063(3) 0.007(2) 0.007(2) 0.006(2)
C23 0.038(3) 0.067(4) 0.073(4) -0.009(3) 0.002(3) 0.011(3)
C24 0.048(4) 0.074(5) 0.113(6) -0.016(3) -0.001(4) 0.022(4)
C25 0.045(3) 0.090(5) 0.107(6) 0.010(3) 0.026(4) 0.039(5)
C26 0.058(4) 0.092(5) 0.073(4) 0.023(4) 0.023(3) 0.014(4)
C27 0.041(3) 0.061(3) 0.064(3) 0.011(3) 0.011(2) -0.001(3)

loop_
_atom_type_symbol
_atom_type_description
_atom_type_scat_dispersion_real
_atom_type_scat_dispersion_imag
_atom_type_scat_source
C C 0.0033 0.0016 'International Tables Vol C Tables 4.2.6.8 and 6.1.1.4'
H H 0.0000 0.0000 'International Tables Vol C Tables 4.2.6.8 and 6.1.1.4'
O O 0.0106 0.0060 'International Tables Vol C Tables 4.2.6.8 and 6.1.1.4'
Cr Cr 0.3209 0.6236 'International Tables Vol C Tables 4.2.6.8 and 6.1.1.4'

loop_
_geom_angle_atom_site_label_1
_geom_angle_atom_site_label_2
_geom_angle_atom_site_label_3
_geom_angle
C1 Cr1 C4 89.6(3)
C1 Cr1 C3 86.3(3)
C4 Cr1 C3 88.1(3)
C1 Cr1 C5 87.5(3)
C4 Cr1 C5 90.4(3)
C3 Cr1 C5 173.6(3)
C1 Cr1 C2 88.7(3)
C4 Cr1 C2 176.6(3)
C3 Cr1 C2 94.8(2)
C5 Cr1 C2 86.5(3)
C1 Cr1 C6 174.7(2)
C4 Cr1 C6 92.1(3)
C3 Cr1 C6 88.7(2)
C5 Cr1 C6 97.5(2)
C2 Cr1 C6 89.9(2)
C10 O7 C11 120.8(4)
C6 O6 C7 124.7(4)
O1 C1 Cr1 178.2(7)
O2 C2 Cr1 175.1(5)
O3 C3 Cr1 176.0(6)
O4 C4 Cr1 175.0(8)
O5 C5 Cr1 172.8(6)
O6 C6 C9 105.3(4)
O6 C6 Cr1 127.1(3)
C9 C6 Cr1 127.2(3)
O6 C7 C8 106.6(5)
O6 C7 H7A 110.4
C8 C7 H7A 110.4
O6 C7 H7B 110.4
C8 C7 H7B 110.4
H7A C7 H7B 108.6
C7 C8 H8A 109.5
C7 C8 H8B 109.5
H8A C8 H8B 109.5
C7 C8 H8C 109.5
H8A C8 H8C 109.5
H8B C8 H8C 109.5
C10 C9 C6 130.4(4)
C10 C9 C15 107.3(4)
C6 C9 C15 122.3(4)
O7 C10 C9 125.1(4)
O7 C10 C13 124.1(4)
C9 C10 C13 110.8(4)
O7 C11 C12 110.5(6)
O7 C11 H11A 109.6
C12 C11 H11A 109.6
O7 C11 H11B 109.6
C12 C11 H11B 109.6
H11A C11 H11B 108.1
C11 C12 H12A 109.5
C11 C12 H12B 109.5
H12A C12 H12B 109.5
C11 C12 H12C 109.5
H12A C12 H12C 109.5
H12B C12 H12C 109.5
C14 C13 C10 109.7(4)
C14 C13 H13 125.2
C10 C13 H13 125.2
C13 C14 C22 125.9(4)
C13 C14 C15 109.5(4)
C22 C14 C15 124.6(4)
C16 C15 C14 112.4(4)
C16 C15 C9 114.6(4)
C14 C15 C9 102.8(3)
C16 C15 H15 108.9
C14 C15 H15 108.9
C9 C15 H15 108.9
C21 C16 C17 117.8(5)
C21 C16 C15 122.6(4)
C17 C16 C15 119.7(4)
C18 C17 C16 120.3(5)
C18 C17 H17 119.9
C16 C17 H17 119.9
C19 C18 C17 120.3(6)
C19 C18 H18 119.9
C17 C18 H18 119.9
C20 C19 C18 120.1(6)
C20 C19 H19 120.0
C18 C19 H19 120.0
C19 C20 C21 119.8(6)
C19 C20 H20 120.1
C21 C20 H20 120.1
C16 C21 C20 121.8(6)
C16 C21 H21 119.1
C20 C21 H21 119.1
C27 C22 C23 119.2(5)
C27 C22 C14 121.2(5)
C23 C22 C14 119.5(5)
C24 C23 C22 120.0(7)
C24 C23 H23 120.0
C22 C23 H23 120.0
C25 C24 C23 121.5(7)
C25 C24 H24 119.3
C23 C24 H24 119.3
C26 C25 C24 118.6(6)
C26 C25 H25 120.7
C24 C25 H25 120.7
C25 C26 C27 121.2(7)
C25 C26 H26 119.4
C27 C26 H26 119.4
C22 C27 C26 119.5(6)
C22 C27 H27 120.2
C26 C27 H27 120.2

loop_
_geom_bond_atom_site_label_1
_geom_bond_atom_site_label_2
_geom_bond_site_symmetry_2
_geom_bond_distance
_geom_bond_publ_flag
Cr1 C1 . 1.832(6) ?
Cr1 C4 . 1.877(7) ?
Cr1 C3 . 1.881(7) ?
Cr1 C5 . 1.897(7) ?
Cr1 C2 . 1.907(7) ?
Cr1 C6 . 2.111(5) ?
O1 C1 . 1.166(7) ?
O7 C10 . 1.324(6) ?
O7 C11 . 1.458(6) ?
O6 C6 . 1.340(5) ?
O6 C7 . 1.437(6) ?
O2 C2 . 1.122(7) ?
O3 C3 . 1.150(8) ?
O5 C5 . 1.143(7) ?
O4 C4 . 1.137(8) ?
C6 C9 . 1.433(6) ?
C7 C8 . 1.486(9) ?
C7 H7A . 0.9700 ?
C7 H7B . 0.9700 ?
C8 H8A . 0.9600 ?
C8 H8B . 0.9600 ?
C8 H8C . 0.9600 ?
C9 C10 . 1.365(6) ?
C9 C15 . 1.524(6) ?
C10 C13 . 1.446(6) ?
C11 C12 . 1.490(11) ?
C11 H11A . 0.9700 ?
C11 H11B . 0.9700 ?
C12 H12A . 0.9600 ?
C12 H12B . 0.9600 ?
C12 H12C . 0.9600 ?
C13 C14 . 1.333(7) ?
C13 H13 . 0.9300 ?
C14 C22 . 1.472(7) ?
C14 C15 . 1.519(6) ?
C15 C16 . 1.513(6) ?
C15 H15 . 0.9800 ?
C16 C21 . 1.370(7) ?
C16 C17 . 1.398(7) ?
C17 C18 . 1.381(8) ?
C17 H17 . 0.9300 ?
C18 C19 . 1.368(9) ?
C18 H18 . 0.9300 ?
C19 C20 . 1.361(9) ?
C19 H19 . 0.9300 ?
C20 C21 . 1.377(8) ?
C20 H20 . 0.9300 ?
C21 H21 . 0.9300 ?
C22 C27 . 1.381(7) ?
C22 C23 . 1.387(8) ?
C23 C24 . 1.378(9) ?
C23 H23 . 0.9300 ?
C24 C25 . 1.371(10) ?
C24 H24 . 0.9300 ?
C25 C26 . 1.370(10) ?
C25 H25 . 0.9300 ?
C26 C27 . 1.398(8) ?
C26 H26 . 0.9300 ?
C27 H27 . 0.9300 ?

loop_
_geom_torsion_atom_site_label_1
_geom_torsion_atom_site_label_2
_geom_torsion_atom_site_label_3
_geom_torsion_atom_site_label_4
_geom_torsion
C4 Cr1 C1 O1 7E1(2)
C3 Cr1 C1 O1 -2E1(2)
C5 Cr1 C1 O1 16E1(2)
C2 Cr1 C1 O1 -12E1(2)
C6 Cr1 C1 O1 -4E1(2)
C1 Cr1 C2 O2 -45(7)
C4 Cr1 C2 O2 15(11)
C3 Cr1 C2 O2 -132(7)
C5 Cr1 C2 O2 42(7)
C6 Cr1 C2 O2 140(7)
C1 Cr1 C3 O3 34(10)
C4 Cr1 C3 O3 -56(10)
C5 Cr1 C3 O3 21(12)
C2 Cr1 C3 O3 122(10)
C6 Cr1 C3 O3 -148(10)
C1 Cr1 C4 O4 -10(8)
C3 Cr1 C4 O4 76(8)
C5 Cr1 C4 O4 -97(8)
C2 Cr1 C4 O4 -70(10)
C6 Cr1 C4 O4 165(8)
C1 Cr1 C5 O5 17(4)
C4 Cr1 C5 O5 107(4)
C3 Cr1 C5 O5 30(6)
C2 Cr1 C5 O5 -72(4)
C6 Cr1 C5 O5 -161(4)
C7 O6 C6 C9 178.8(5)
C7 O6 C6 Cr1 6.3(7)
C1 Cr1 C6 O6 160(3)
C4 Cr1 C6 O6 51.9(5)
C3 Cr1 C6 O6 139.9(4)
C5 Cr1 C6 O6 -38.8(4)
C2 Cr1 C6 O6 -125.3(4)
C1 Cr1 C6 C9 -11(3)
C4 Cr1 C6 C9 -119.0(4)
C3 Cr1 C6 C9 -31.0(4)
C5 Cr1 C6 C9 150.3(4)
C2 Cr1 C6 C9 63.8(4)
C6 O6 C7 C8 -172.4(6)
O6 C6 C9 C10 167.9(5)
Cr1 C6 C9 C10 -19.6(7)
O6 C6 C9 C15 -12.9(6)
Cr1 C6 C9 C15 159.6(3)
C11 O7 C10 C9 179.8(5)
C11 O7 C10 C13 -2.9(8)
C6 C9 C10 O7 -3.9(8)
C15 C9 C10 O7 176.8(4)
C6 C9 C10 C13 178.6(5)
C15 C9 C10 C13 -0.7(5)
C10 O7 C11 C12 81.6(7)
O7 C10 C13 C14 -176.6(4)
C9 C10 C13 C14 1.0(6)
C10 C13 C14 C22 177.7(5)
C10 C13 C14 C15 -0.7(6)
C13 C14 C15 C16 -123.5(4)
C22 C14 C15 C16 58.0(6)
C13 C14 C15 C9 0.3(5)
C22 C14 C15 C9 -178.2(4)
C10 C9 C15 C16 122.6(4)
C6 C9 C15 C16 -56.8(6)
C10 C9 C15 C14 0.3(5)
C6 C9 C15 C14 -179.1(4)
C14 C15 C16 C21 -106.7(5)
C9 C15 C16 C21 136.4(5)
C14 C15 C16 C17 73.2(6)
C9 C15 C16 C17 -43.7(6)
C21 C16 C17 C18 -0.2(8)
C15 C16 C17 C18 179.9(5)
C16 C17 C18 C19 1.6(9)
C17 C18 C19 C20 -2.3(10)
C18 C19 C20 C21 1.7(9)
C17 C16 C21 C20 -0.4(8)
C15 C16 C21 C20 179.5(5)
C19 C20 C21 C16 -0.4(9)
C13 C14 C22 C27 -151.1(5)
C15 C14 C22 C27 27.1(7)
C13 C14 C22 C23 26.8(8)
C15 C14 C22 C23 -155.1(5)
C27 C22 C23 C24 2.5(9)
C14 C22 C23 C24 -175.4(6)
C22 C23 C24 C25 -2.2(11)
C23 C24 C25 C26 0.8(11)
C24 C25 C26 C27 0.2(10)
C23 C22 C27 C26 -1.4(8)
C14 C22 C27 C26 176.4(5)
C25 C26 C27 C22 0.1(9)
